data_7155010
loop_
_publ_author_name
'Anitha, Mandala'
'Gangadhararao, G.'
'Kumara Swamy, K. C.'

_publ_section_title
;
 Base catalysed intermolecular cyclisation of N-protected o-amino
 benzaldehyde/acetophenone with phosphorus/sulphur based allenes: facile
 synthesis of substituted quinolines.
;
_journal_issue 14
_journal_name_full 'Organic &amp; biomolecular chemistry'
_journal_page_first 3591
_journal_page_last 3602
_journal_paper_doi 10.1039/c6ob00259e
_journal_volume 14
_journal_year 2016
_chemical_formula_moiety 'C29 H32 N O6 P S'
_chemical_formula_sum 'C29 H32 N O6 P S'
_chemical_formula_weight 553.59
_chemical_name_systematic
; 
 ? 
;
_space_group_IT_number 15
_symmetry_cell_setting monoclinic
_symmetry_space_group_name_Hall '-C 2yc'
_symmetry_space_group_name_H-M 'C 1 2/c 1'
_atom_sites_solution_hydrogens geom
_atom_sites_solution_primary direct
_atom_sites_solution_secondary difmap
_audit_creation_method SHELXL-97
_audit_update_record
;
2016-01-16 deposited with the CCDC.
2016-03-03 downloaded from the CCDC.
;
_cell_angle_alpha 90.00
_cell_angle_beta 131.387(3)
_cell_angle_gamma 90.00
_cell_formula_units_Z 16
_cell_length_a 34.280(3)
_cell_length_b 17.6184(13)
_cell_length_c 25.486(4)
_cell_measurement_reflns_used 1458
_cell_measurement_temperature 300(2)
_cell_measurement_theta_max 28.0760
_cell_measurement_theta_min 3.7510
_cell_volume 11548(2)
_computing_cell_refinement 'CrysAlisPro, Oxford Diffraction Ltd.'
_computing_data_collection 'CrysAlisPro, Oxford Diffraction Ltd.'
_computing_data_reduction 'CrysAlisPro, Oxford Diffraction Ltd.'
_computing_structure_refinement 'SHELXL-97 (Sheldrick, 1997)'
_computing_structure_solution 'SHELXS-97 (Sheldrick, 1990)'
_diffrn_ambient_temperature 300(2)
_diffrn_measured_fraction_theta_full 0.998
_diffrn_measured_fraction_theta_max 0.998
_diffrn_measurement_device_type 'CCD area detector'
_diffrn_measurement_method 'phi and omega scans'
_diffrn_radiation_monochromator graphite
_diffrn_radiation_source 'fine-focus sealed tube'
_diffrn_radiation_type MoK\a
_diffrn_radiation_wavelength 0.71073
_diffrn_reflns_av_R_equivalents 0.0423
_diffrn_reflns_av_sigmaI/netI 0.0635
_diffrn_reflns_limit_h_max 34
_diffrn_reflns_limit_h_min -40
_diffrn_reflns_limit_k_max 20
_diffrn_reflns_limit_k_min -20
_diffrn_reflns_limit_l_max 30
_diffrn_reflns_limit_l_min -30
_diffrn_reflns_number 19581
_diffrn_reflns_theta_full 25.00
_diffrn_reflns_theta_max 25.00
_diffrn_reflns_theta_min 2.31
_diffrn_standards_decay_% none
_diffrn_standards_interval_count 'not applicable'
_diffrn_standards_interval_time 'not applicable'
_diffrn_standards_number 'not applicable'
_exptl_absorpt_coefficient_mu 0.209
_exptl_absorpt_correction_T_max 1.00000
_exptl_absorpt_correction_T_min 0.76412
_exptl_absorpt_correction_type empirical
_exptl_absorpt_process_details 'CrysAlisPro, Oxford Diffraction Ltd.'
_exptl_crystal_colour colourless
_exptl_crystal_density_diffrn 1.274
_exptl_crystal_density_method 'not measured'
_exptl_crystal_description blocks
_exptl_crystal_F_000 4672.0
_exptl_crystal_size_max 0.28
_exptl_crystal_size_mid 0.26
_exptl_crystal_size_min 0.22
_refine_diff_density_max 0.369
_refine_diff_density_min -0.249
_refine_diff_density_rms 0.048
_refine_ls_extinction_coef 0.0025(2)
_refine_ls_extinction_expression Fc^*^=kFc[1+0.001xFc^2^\l^3^/sin(2\q)]^-1/4^
_refine_ls_extinction_method SHELXL
_refine_ls_goodness_of_fit_ref 1.058
_refine_ls_hydrogen_treatment mixed
_refine_ls_matrix_type full
_refine_ls_number_parameters 696
_refine_ls_number_reflns 9448
_refine_ls_number_restraints 0
_refine_ls_restrained_S_all 1.058
_refine_ls_R_factor_all 0.1113
_refine_ls_R_factor_gt 0.0616
_refine_ls_shift/su_max 0.000
_refine_ls_shift/su_mean 0.000
_refine_ls_structure_factor_coef Fsqd
_refine_ls_weighting_details 'calc w=1/[\s^2^(Fo^2^)+(0.0755P)^2^+13.3311P] where P=(Fo^2^+2Fc^2^)/3'
_refine_ls_weighting_scheme calc
_refine_ls_wR_factor_gt 0.1583
_refine_ls_wR_factor_ref 0.1801
_reflns_number_gt 5811
_reflns_number_total 10156
_reflns_threshold_expression >2sigma(I)
_cod_data_source_file c6ob00259e2.cif
_cod_data_source_block Compound33
_cod_depositor_comments
;
The following automatic conversions were performed:

'_symmetry_cell_setting' value 'Monoclinic' changed to 'monoclinic'
according to
/usr/data/users/saulius/crontab/automatic-downloads/rss-feeds/RSC/lib/dictionaries/cif_core.dic
dictionary named 'cif_core.dic' version 2.4.2 from 2011-04-26.

Automatic conversion script
Id: cif_fix_values 4268 2015-11-12 08:31:59Z antanas 

 Adding full bibliography for 7155004--7155010.cif.
;
_cod_original_sg_symbol_H-M C2/c
_cod_database_code 7155010

loop_
_symmetry_equiv_pos_as_xyz
'x, y, z'
'-x, y, -z+1/2'
'x+1/2, y+1/2, z'
'-x+1/2, y+1/2, -z+1/2'
'-x, -y, -z'
'x, -y, z-1/2'
'-x+1/2, -y+1/2, -z'
'x+1/2, -y+1/2, z-1/2'

loop_
_atom_site_label
_atom_site_type_symbol
_atom_site_fract_x
_atom_site_fract_y
_atom_site_fract_z
_atom_site_U_iso_or_equiv
_atom_site_adp_type
_atom_site_occupancy
_atom_site_symmetry_multiplicity
_atom_site_calc_flag
_atom_site_refinement_flags
P2 P 0.82509(4) 0.51275(5) 0.39161(5) 0.0453(3) Uani 1 1 d .
S2 S 0.71740(5) 0.45392(6) 0.45399(6) 0.0564(3) Uani 1 1 d .
P1 P 0.67913(5) 0.76432(5) 0.25672(6) 0.0527(3) Uani 1 1 d .
S1 S 0.52402(6) 0.70173(7) 0.01210(9) 0.0873(4) Uani 1 1 d .
O8 O 0.79604(11) 0.54797(12) 0.31736(13) 0.0493(6) Uani 1 1 d .
O3 O 0.72757(11) 0.79860(13) 0.27100(14) 0.0527(7) Uani 1 1 d .
O9 O 0.87757(11) 0.55751(13) 0.44226(14) 0.0536(7) Uani 1 1 d .
O11 O 0.76941(13) 0.42685(16) 0.49642(15) 0.0724(9) Uani 1 1 d .
O7 O 0.83336(12) 0.43161(13) 0.39119(15) 0.0592(7) Uani 1 1 d .
O1 O 0.68685(13) 0.68398(13) 0.27419(16) 0.0657(8) Uani 1 1 d .
N2 N 0.71084(14) 0.51897(16) 0.40054(16) 0.0473(8) Uani 1 1 d .
O2 O 0.67319(14) 0.81114(15) 0.30331(17) 0.0704(9) Uani 1 1 d .
O12 O 0.69893(15) 0.48858(16) 0.48450(17) 0.0774(10) Uani 1 1 d .
N1 N 0.57248(15) 0.76294(18) 0.0444(2) 0.0654(10) Uani 1 1 d .
C30 C 0.73948(16) 0.50620(18) 0.37772(19) 0.0434(9) Uani 1 1 d .
O4 O 0.52507(17) 0.6837(2) 0.0676(3) 0.1041(13) Uani 1 1 d .
C48 C 0.81177(17) 0.58288(19) 0.4791(2) 0.0481(9) Uani 1 1 d .
C47 C 0.78713(16) 0.53504(18) 0.41578(18) 0.0434(9) Uani 1 1 d .
C33 C 0.63248(17) 0.53802(19) 0.2776(2) 0.0490(9) Uani 1 1 d .
C31 C 0.70926(16) 0.46152(19) 0.31194(19) 0.0470(9) Uani 1 1 d .
H31A H 0.7053 0.4102 0.3215 0.056 Uiso 1 1 calc R
H31B H 0.7291 0.4587 0.2972 0.056 Uiso 1 1 calc R
C32 C 0.65513(17) 0.49364(19) 0.2514(2) 0.0489(9) Uani 1 1 d .
C34 C 0.65987(17) 0.55138(19) 0.3479(2) 0.0492(9) Uani 1 1 d .
C18 C 0.62258(17) 0.7846(2) 0.1667(2) 0.0537(10) Uani 1 1 d .
C1 C 0.61937(16) 0.7526(2) 0.1161(2) 0.0525(10) Uani 1 1 d .
C2 C 0.65909(16) 0.70700(19) 0.1226(2) 0.0505(9) Uani 1 1 d .
H2A H 0.6461 0.6557 0.1065 0.061 Uiso 1 1 calc R
H2B H 0.6904 0.7042 0.1716 0.061 Uiso 1 1 calc R
C40 C 0.67436(19) 0.3801(2) 0.4003(2) 0.0556(11) Uani 1 1 d .
C54 C 0.79767(17) 0.6296(2) 0.3122(2) 0.0589(11) Uani 1 1 d .
H54A H 0.7804 0.6537 0.3263 0.071 Uiso 1 1 calc R
H54B H 0.7791 0.6434 0.2640 0.071 Uiso 1 1 calc R
C53 C 0.85593(19) 0.5599(2) 0.5443(2) 0.0625(11) Uani 1 1 d .
H53 H 0.8710 0.5134 0.5494 0.075 Uiso 1 1 calc R
C4 C 0.6268(2) 0.7802(2) 0.0145(2) 0.0590(11) Uani 1 1 d .
C19 C 0.58036(19) 0.8331(2) 0.1511(3) 0.0628(11) Uani 1 1 d .
C49 C 0.7900(2) 0.6532(2) 0.4726(3) 0.0648(12) Uani 1 1 d .
H49 H 0.7599 0.6694 0.4289 0.078 Uiso 1 1 calc R
C35 C 0.6400(2) 0.5991(2) 0.3689(2) 0.0619(12) Uani 1 1 d .
H35 H 0.6594 0.6088 0.4162 0.074 Uiso 1 1 calc R
C3 C 0.67287(18) 0.7397(2) 0.0809(2) 0.0540(10) Uani 1 1 d .
C56 C 0.85274(18) 0.6580(2) 0.3577(2) 0.0593(11) Uani 1 1 d .
C5 C 0.5807(2) 0.7920(2) -0.0012(2) 0.0639(12) Uani 1 1 d .
C38 C 0.58435(19) 0.5733(2) 0.2298(2) 0.0631(11) Uani 1 1 d .
H38 H 0.5653 0.5657 0.1823 0.076 Uiso 1 1 calc R
C55 C 0.88025(18) 0.6386(2) 0.4331(2) 0.0622(11) Uani 1 1 d .
H55A H 0.9164 0.6539 0.4628 0.075 Uiso 1 1 calc R
H55B H 0.8644 0.6668 0.4475 0.075 Uiso 1 1 calc R
C41 C 0.6918(2) 0.3169(2) 0.3897(3) 0.0713(13) Uani 1 1 d .
H41 H 0.7269 0.3114 0.4132 0.086 Uiso 1 1 calc R
C26 C 0.7360(2) 0.8802(2) 0.2794(2) 0.0655(12) Uani 1 1 d .
H26A H 0.7085 0.9053 0.2355 0.079 Uiso 1 1 calc R
H26B H 0.7688 0.8919 0.2914 0.079 Uiso 1 1 calc R
O5 O 0.47885(18) 0.7338(2) -0.0513(3) 0.1394(18) Uani 1 1 d .
C27 C 0.7370(2) 0.9097(2) 0.3364(2) 0.0699(14) Uani 1 1 d .
C36 C 0.5922(2) 0.6318(2) 0.3204(3) 0.0729(13) Uani 1 1 d .
H36 H 0.5788 0.6627 0.3347 0.087 Uiso 1 1 calc R
C10 C 0.6951(2) 0.6769(2) 0.0663(3) 0.0779(15) Uani 1 1 d .
H10A H 0.7069 0.6981 0.0442 0.117 Uiso 1 1 calc R
H10B H 0.6686 0.6398 0.0359 0.117 Uiso 1 1 calc R
H10C H 0.7237 0.6532 0.1095 0.117 Uiso 1 1 calc R
C37 C 0.5639(2) 0.6187(3) 0.2500(3) 0.0720(13) Uani 1 1 d .
H37 H 0.5312 0.6405 0.2167 0.086 Uiso 1 1 calc R
C45 C 0.6226(2) 0.3873(3) 0.3662(3) 0.0764(14) Uani 1 1 d .
H45 H 0.6111 0.4294 0.3745 0.092 Uiso 1 1 calc R
C39 C 0.6193(2) 0.4299(2) 0.2026(2) 0.0684(12) Uani 1 1 d .
H39A H 0.5862 0.4506 0.1631 0.103 Uiso 1 1 calc R
H39B H 0.6146 0.3952 0.2270 0.103 Uiso 1 1 calc R
H39C H 0.6344 0.4036 0.1868 0.103 Uiso 1 1 calc R
C9 C 0.6342(3) 0.8131(2) -0.0284(3) 0.0804(15) Uani 1 1 d .
H9D H 0.6654 0.8059 -0.0185 0.097 Uiso 1 1 calc R
C16 C 0.5611(2) 0.5591(3) 0.0364(3) 0.0775(14) Uani 1 1 d .
H16 H 0.5694 0.5638 0.0792 0.093 Uiso 1 1 calc R
C25 C 0.6854(3) 0.8922(2) 0.3148(3) 0.0818(17) Uani 1 1 d .
H25A H 0.6853 0.9100 0.3508 0.098 Uiso 1 1 calc R
H25B H 0.6584 0.9196 0.2721 0.098 Uiso 1 1 calc R
C51 C 0.8567(3) 0.6743(3) 0.5948(3) 0.0890(18) Uani 1 1 d .
H51 H 0.8719 0.7050 0.6338 0.107 Uiso 1 1 calc R
C29 C 0.7808(3) 0.8743(3) 0.4062(2) 0.096(2) Uani 1 1 d .
H29A H 0.7807 0.8940 0.4412 0.144 Uiso 1 1 calc R
H29B H 0.8134 0.8861 0.4186 0.144 Uiso 1 1 calc R
H29C H 0.7763 0.8202 0.4031 0.144 Uiso 1 1 calc R
C52 C 0.8782(2) 0.6051(3) 0.6022(2) 0.0804(15) Uani 1 1 d .
H52 H 0.9077 0.5886 0.6462 0.097 Uiso 1 1 calc R
C20 C 0.5654(2) 0.8989(2) 0.1117(3) 0.0731(13) Uani 1 1 d .
H20 H 0.5826 0.9137 0.0966 0.088 Uiso 1 1 calc R
C42 C 0.6563(3) 0.2611(3) 0.3434(3) 0.0829(16) Uani 1 1 d .
H42 H 0.6681 0.2176 0.3370 0.099 Uiso 1 1 calc R
C57 C 0.8807(2) 0.6244(3) 0.3359(3) 0.0772(14) Uani 1 1 d .
H57A H 0.8822 0.5702 0.3409 0.116 Uiso 1 1 calc R
H57B H 0.9153 0.6445 0.3649 0.116 Uiso 1 1 calc R
H57C H 0.8622 0.6370 0.2879 0.116 Uiso 1 1 calc R
C50 C 0.8126(3) 0.6986(3) 0.5299(3) 0.0850(17) Uani 1 1 d .
H50 H 0.7983 0.7457 0.5250 0.102 Uiso 1 1 calc R
C43 C 0.6044(3) 0.2694(3) 0.3071(3) 0.0869(17) Uani 1 1 d .
C7 C 0.5503(3) 0.8688(3) -0.0996(3) 0.105(2) Uani 1 1 d .
H7 H 0.5248 0.8988 -0.1378 0.126 Uiso 1 1 calc R
C8 C 0.5955(3) 0.8559(3) -0.0852(3) 0.095(2) Uani 1 1 d .
H8 H 0.6004 0.8763 -0.1142 0.114 Uiso 1 1 calc R
C6 C 0.5416(2) 0.8378(3) -0.0580(3) 0.0888(17) Uani 1 1 d .
H6 H 0.5108 0.8470 -0.0674 0.107 Uiso 1 1 calc R
C24 C 0.5559(2) 0.8134(3) 0.1757(3) 0.0863(16) Uani 1 1 d .
H24 H 0.5663 0.7702 0.2032 0.104 Uiso 1 1 calc R
C11 C 0.53846(19) 0.6185(3) -0.0096(2) 0.0686(12) Uani 1 1 d .
C58 C 0.8504(2) 0.7452(2) 0.3513(4) 0.0995(19) Uani 1 1 d .
H58A H 0.8326 0.7592 0.3038 0.149 Uiso 1 1 calc R
H58B H 0.8851 0.7654 0.3815 0.149 Uiso 1 1 calc R
H58C H 0.8321 0.7655 0.3647 0.149 Uiso 1 1 calc R
C15 C 0.5716(3) 0.4918(3) 0.0196(3) 0.0889(16) Uani 1 1 d .
H15 H 0.5872 0.4521 0.0517 0.107 Uiso 1 1 calc R
C44 C 0.5876(2) 0.3323(3) 0.3195(3) 0.0886(16) Uani 1 1 d .
H44 H 0.5525 0.3378 0.2962 0.106 Uiso 1 1 calc R
C14 C 0.5596(2) 0.4827(4) -0.0421(4) 0.0939(18) Uani 1 1 d .
C12 C 0.5262(3) 0.6102(4) -0.0724(3) 0.102(2) Uani 1 1 d .
H12 H 0.5105 0.6497 -0.1047 0.122 Uiso 1 1 calc R
C28 C 0.7439(3) 0.9957(2) 0.3404(3) 0.104(2) Uani 1 1 d .
H28A H 0.7173 1.0174 0.2950 0.157 Uiso 1 1 calc R
H28B H 0.7774 1.0076 0.3557 0.157 Uiso 1 1 calc R
H28C H 0.7413 1.0163 0.3729 0.157 Uiso 1 1 calc R
C13 C 0.5376(3) 0.5415(5) -0.0877(3) 0.110(2) Uani 1 1 d .
H13 H 0.5300 0.5363 -0.1300 0.133 Uiso 1 1 calc R
C21 C 0.5247(3) 0.9426(3) 0.0947(3) 0.0964(18) Uani 1 1 d .
H21 H 0.5136 0.9854 0.0666 0.116 Uiso 1 1 calc R
C22 C 0.5009(3) 0.9222(3) 0.1197(4) 0.109(2) Uani 1 1 d .
H22 H 0.4744 0.9524 0.1096 0.131 Uiso 1 1 calc R
C46 C 0.5656(3) 0.2100(4) 0.2533(3) 0.127(3) Uani 1 1 d .
H46A H 0.5540 0.2230 0.2084 0.190 Uiso 1 1 calc R
H46B H 0.5363 0.2085 0.2506 0.190 Uiso 1 1 calc R
H46C H 0.5820 0.1611 0.2672 0.190 Uiso 1 1 calc R
C23 C 0.5157(3) 0.8578(3) 0.1594(4) 0.112(2) Uani 1 1 d .
H23 H 0.4988 0.8440 0.1753 0.134 Uiso 1 1 calc R
C17 C 0.5697(3) 0.4085(4) -0.0606(4) 0.142(3) Uani 1 1 d .
H17A H 0.5423 0.3734 -0.0770 0.213 Uiso 1 1 calc R
H17B H 0.6023 0.3880 -0.0199 0.213 Uiso 1 1 calc R
H17C H 0.5711 0.4168 -0.0966 0.213 Uiso 1 1 calc R
O10 O 0.65859(13) 0.54342(14) 0.21026(14) 0.0617(8) Uani 1 1 d .
H10 H 0.6660 0.5863 0.2269 0.092 Uiso 1 1 calc R
O6 O 0.71393(12) 0.79422(14) 0.12259(16) 0.0623(8) Uani 1 1 d .
H6A H 0.7028 0.8323 0.1274 0.094 Uiso 1 1 calc R

loop_
_atom_site_aniso_label
_atom_site_aniso_U_11
_atom_site_aniso_U_22
_atom_site_aniso_U_33
_atom_site_aniso_U_23
_atom_site_aniso_U_13
_atom_site_aniso_U_12
P2 0.0475(7) 0.0403(5) 0.0502(6) -0.0012(4) 0.0332(6) -0.0014(4)
S2 0.0658(8) 0.0586(6) 0.0493(6) -0.0048(5) 0.0400(6) -0.0113(5)
P1 0.0612(8) 0.0441(5) 0.0619(7) -0.0005(5) 0.0446(7) -0.0006(5)
S1 0.0439(9) 0.0797(8) 0.1038(11) -0.0082(8) 0.0341(9) -0.0072(6)
O8 0.0541(19) 0.0486(13) 0.0491(15) 0.0003(11) 0.0357(15) -0.0045(12)
O3 0.056(2) 0.0492(13) 0.0561(16) -0.0071(12) 0.0383(16) -0.0093(12)
O9 0.0454(19) 0.0522(14) 0.0562(16) 0.0009(12) 0.0306(16) -0.0037(12)
O11 0.061(2) 0.0749(18) 0.0545(17) 0.0088(15) 0.0267(18) -0.0066(16)
O7 0.070(2) 0.0432(13) 0.0748(19) -0.0004(13) 0.0525(19) 0.0030(12)
O1 0.075(2) 0.0430(13) 0.079(2) 0.0056(13) 0.051(2) 0.0000(13)
N2 0.052(2) 0.0498(16) 0.0472(18) -0.0068(14) 0.0361(19) -0.0076(15)
O2 0.102(3) 0.0591(16) 0.084(2) -0.0028(15) 0.076(2) -0.0001(16)
O12 0.118(3) 0.0783(19) 0.074(2) -0.0125(16) 0.079(2) -0.0141(18)
N1 0.045(3) 0.062(2) 0.068(2) -0.0020(18) 0.028(2) -0.0015(16)
C30 0.047(3) 0.0454(18) 0.043(2) -0.0015(16) 0.032(2) -0.0011(17)
O4 0.097(3) 0.101(2) 0.161(4) -0.036(2) 0.105(3) -0.032(2)
C48 0.053(3) 0.0451(19) 0.049(2) -0.0060(17) 0.035(2) -0.0086(17)
C47 0.048(3) 0.0399(17) 0.041(2) 0.0004(15) 0.028(2) -0.0005(16)
C33 0.053(3) 0.0461(19) 0.052(2) -0.0049(17) 0.037(2) -0.0086(18)
C31 0.049(3) 0.0486(19) 0.048(2) -0.0121(17) 0.034(2) -0.0116(17)
C32 0.055(3) 0.0483(19) 0.047(2) -0.0056(17) 0.036(2) -0.0093(18)
C34 0.054(3) 0.0459(19) 0.056(2) -0.0057(18) 0.040(2) -0.0070(18)
C18 0.046(3) 0.047(2) 0.069(3) 0.0040(19) 0.039(2) 0.0018(17)
C1 0.039(3) 0.053(2) 0.060(3) 0.0026(19) 0.030(2) 0.0011(17)
C2 0.045(3) 0.0461(19) 0.052(2) -0.0019(17) 0.029(2) 0.0023(17)
C40 0.065(3) 0.059(2) 0.059(3) -0.0047(19) 0.048(3) -0.012(2)
C54 0.053(3) 0.049(2) 0.072(3) 0.0131(19) 0.041(3) 0.0039(18)
C53 0.063(3) 0.067(2) 0.052(3) -0.005(2) 0.036(3) -0.004(2)
C4 0.065(3) 0.046(2) 0.054(2) -0.0101(18) 0.033(3) -0.010(2)
C19 0.055(3) 0.052(2) 0.088(3) -0.005(2) 0.050(3) 0.0008(19)
C49 0.068(4) 0.055(2) 0.078(3) -0.014(2) 0.051(3) -0.008(2)
C35 0.076(4) 0.058(2) 0.071(3) -0.007(2) 0.057(3) -0.002(2)
C3 0.058(3) 0.0436(19) 0.059(3) -0.0083(18) 0.038(3) -0.0028(18)
C56 0.049(3) 0.048(2) 0.080(3) 0.008(2) 0.042(3) -0.0008(18)
C5 0.059(3) 0.047(2) 0.053(3) -0.0053(19) 0.023(3) -0.006(2)
C38 0.052(3) 0.076(3) 0.058(3) 0.001(2) 0.035(3) -0.001(2)
C55 0.051(3) 0.048(2) 0.079(3) -0.007(2) 0.040(3) -0.0097(18)
C41 0.079(4) 0.065(3) 0.086(3) -0.008(2) 0.061(3) -0.011(2)
C26 0.085(4) 0.054(2) 0.058(3) -0.0029(19) 0.048(3) -0.013(2)
O5 0.049(3) 0.107(3) 0.151(4) 0.011(3) 0.019(3) -0.004(2)
C27 0.105(5) 0.045(2) 0.058(3) -0.0053(19) 0.053(3) -0.011(2)
C36 0.079(4) 0.068(3) 0.093(4) 0.002(3) 0.065(4) 0.009(2)
C10 0.110(5) 0.057(2) 0.097(4) -0.007(2) 0.082(4) 0.004(3)
C37 0.059(4) 0.079(3) 0.080(3) 0.009(3) 0.047(3) 0.010(2)
C45 0.068(4) 0.081(3) 0.095(4) -0.010(3) 0.060(4) -0.014(3)
C39 0.067(4) 0.062(2) 0.061(3) -0.019(2) 0.036(3) -0.017(2)
C9 0.109(5) 0.063(3) 0.061(3) -0.011(2) 0.053(3) -0.013(3)
C16 0.083(4) 0.086(3) 0.060(3) -0.014(3) 0.046(3) -0.008(3)
C25 0.138(6) 0.051(2) 0.087(4) -0.003(2) 0.088(4) 0.009(3)
C51 0.101(5) 0.099(4) 0.089(4) -0.052(3) 0.072(4) -0.045(4)
C29 0.129(6) 0.074(3) 0.052(3) -0.006(2) 0.046(4) -0.010(3)
C52 0.075(4) 0.104(4) 0.052(3) -0.021(3) 0.038(3) -0.031(3)
C20 0.063(4) 0.058(2) 0.095(4) 0.003(2) 0.051(3) 0.008(2)
C42 0.103(5) 0.071(3) 0.097(4) -0.025(3) 0.076(4) -0.024(3)
C57 0.058(4) 0.092(3) 0.092(4) 0.010(3) 0.053(3) -0.001(2)
C50 0.109(5) 0.064(3) 0.109(5) -0.035(3) 0.084(5) -0.022(3)
C43 0.101(5) 0.098(4) 0.082(4) -0.025(3) 0.070(4) -0.047(3)
C7 0.114(6) 0.061(3) 0.049(3) 0.003(2) 0.016(4) -0.002(3)
C8 0.124(6) 0.070(3) 0.056(3) -0.003(3) 0.046(4) -0.012(4)
C6 0.063(4) 0.073(3) 0.059(3) 0.002(3) 0.010(3) -0.002(3)
C24 0.085(4) 0.071(3) 0.133(5) 0.006(3) 0.085(4) 0.013(3)
C11 0.047(3) 0.086(3) 0.053(3) -0.012(2) 0.024(3) -0.022(2)
C58 0.078(5) 0.052(3) 0.151(5) 0.021(3) 0.069(5) -0.003(2)
C15 0.092(5) 0.088(3) 0.078(4) -0.015(3) 0.053(4) -0.003(3)
C44 0.066(4) 0.110(4) 0.091(4) -0.019(3) 0.052(4) -0.030(3)
C14 0.062(4) 0.141(5) 0.083(4) -0.046(4) 0.049(4) -0.035(4)
C12 0.086(5) 0.129(5) 0.054(3) 0.002(3) 0.031(3) -0.036(4)
C28 0.167(7) 0.050(2) 0.082(4) -0.013(2) 0.076(5) -0.021(3)
C13 0.109(6) 0.166(6) 0.074(4) -0.056(5) 0.068(4) -0.064(5)
C21 0.081(5) 0.070(3) 0.115(5) 0.005(3) 0.055(4) 0.021(3)
C22 0.084(5) 0.090(4) 0.164(7) -0.009(4) 0.086(5) 0.017(3)
C46 0.135(7) 0.141(5) 0.109(5) -0.064(4) 0.083(5) -0.084(5)
C23 0.105(6) 0.095(4) 0.186(7) -0.007(4) 0.118(6) 0.002(4)
C17 0.097(6) 0.190(7) 0.148(6) -0.091(6) 0.085(6) -0.027(5)
O10 0.081(2) 0.0570(15) 0.0575(17) -0.0009(13) 0.0500(19) -0.0061(15)
O6 0.056(2) 0.0520(15) 0.0758(19) -0.0078(14) 0.0424(18) -0.0053(13)

loop_
_atom_type_symbol
_atom_type_description
_atom_type_scat_dispersion_real
_atom_type_scat_dispersion_imag
_atom_type_scat_source
C C 0.0033 0.0016 'International Tables Vol C Tables 4.2.6.8 and 6.1.1.4'
H H 0.0000 0.0000 'International Tables Vol C Tables 4.2.6.8 and 6.1.1.4'
N N 0.0061 0.0033 'International Tables Vol C Tables 4.2.6.8 and 6.1.1.4'
O O 0.0106 0.0060 'International Tables Vol C Tables 4.2.6.8 and 6.1.1.4'
P P 0.1023 0.0942 'International Tables Vol C Tables 4.2.6.8 and 6.1.1.4'
S S 0.1246 0.1234 'International Tables Vol C Tables 4.2.6.8 and 6.1.1.4'

loop_
_geom_angle_atom_site_label_1
_geom_angle_atom_site_label_2
_geom_angle_atom_site_label_3
_geom_angle
O7 P2 O9 112.11(16)
O7 P2 O8 110.48(15)
O9 P2 O8 105.18(14)
O7 P2 C47 113.67(15)
O9 P2 C47 107.60(16)
O8 P2 C47 107.34(16)
O11 S2 O12 121.0(2)
O11 S2 N2 105.88(17)
O12 S2 N2 106.33(16)
O11 S2 C40 109.2(2)
O12 S2 C40 107.2(2)
N2 S2 C40 106.37(17)
O1 P1 O2 111.67(16)
O1 P1 O3 110.70(17)
O2 P1 O3 105.66(15)
O1 P1 C18 113.96(18)
O2 P1 C18 106.88(18)
O3 P1 C18 107.53(16)
O5 S1 O4 120.7(3)
O5 S1 N1 106.5(2)
O4 S1 N1 106.8(2)
O5 S1 C11 107.3(3)
O4 S1 C11 107.5(2)
N1 S1 C11 107.4(2)
C54 O8 P2 118.0(2)
C26 O3 P1 119.5(3)
C55 O9 P2 121.3(2)
C34 N2 C30 114.4(3)
C34 N2 S2 117.1(2)
C30 N2 S2 117.2(2)
C25 O2 P1 120.3(3)
C1 N1 C5 114.5(3)
C1 N1 S1 117.1(3)
C5 N1 S1 119.1(3)
C47 C30 N2 118.5(3)
C47 C30 C31 129.0(3)
N2 C30 C31 112.5(3)
C53 C48 C49 118.7(4)
C53 C48 C47 121.6(3)
C49 C48 C47 119.7(4)
C30 C47 C48 123.3(3)
C30 C47 P2 118.7(3)
C48 C47 P2 118.0(3)
C34 C33 C38 116.9(4)
C34 C33 C32 123.0(4)
C38 C33 C32 119.8(3)
C30 C31 C32 114.6(3)
C30 C31 H31A 108.6
C32 C31 H31A 108.6
C30 C31 H31B 108.6
C32 C31 H31B 108.6
H31A C31 H31B 107.6
O10 C32 C39 105.6(3)
O10 C32 C33 108.5(3)
C39 C32 C33 111.5(4)
O10 C32 C31 109.4(3)
C39 C32 C31 109.7(3)
C33 C32 C31 112.0(3)
C33 C34 C35 120.9(4)
C33 C34 N2 120.2(3)
C35 C34 N2 118.8(3)
C1 C18 C19 122.4(4)
C1 C18 P1 118.3(3)
C19 C18 P1 119.3(3)
C18 C1 N1 118.7(4)
C18 C1 C2 129.0(4)
N1 C1 C2 112.3(3)
C1 C2 C3 113.4(3)
C1 C2 H2A 108.9
C3 C2 H2A 108.9
C1 C2 H2B 108.9
C3 C2 H2B 108.9
H2A C2 H2B 107.7
C45 C40 C41 119.9(4)
C45 C40 S2 119.7(3)
C41 C40 S2 120.3(4)
O8 C54 C56 111.3(3)
O8 C54 H54A 109.4
C56 C54 H54A 109.4
O8 C54 H54B 109.4
C56 C54 H54B 109.4
H54A C54 H54B 108.0
C48 C53 C52 120.7(4)
C48 C53 H53 119.7
C52 C53 H53 119.7
C5 C4 C9 118.7(4)
C5 C4 C3 122.9(4)
C9 C4 C3 118.1(4)
C24 C19 C20 119.4(4)
C24 C19 C18 120.6(4)
C20 C19 C18 120.0(4)
C50 C49 C48 120.5(5)
C50 C49 H49 119.7
C48 C49 H49 119.7
C36 C35 C34 120.4(4)
C36 C35 H35 119.8
C34 C35 H35 119.8
O6 C3 C10 105.3(4)
O6 C3 C4 107.3(3)
C10 C3 C4 112.7(3)
O6 C3 C2 109.8(3)
C10 C3 C2 109.2(3)
C4 C3 C2 112.2(4)
C54 C56 C57 111.3(4)
C54 C56 C55 108.3(3)
C57 C56 C55 111.3(4)
C54 C56 C58 107.3(4)
C57 C56 C58 110.7(4)
C55 C56 C58 107.7(4)
C4 C5 C6 121.2(5)
C4 C5 N1 120.6(4)
C6 C5 N1 117.9(5)
C37 C38 C33 122.5(4)
C37 C38 H38 118.7
C33 C38 H38 118.7
O9 C55 C56 111.8(3)
O9 C55 H55A 109.3
C56 C55 H55A 109.3
O9 C55 H55B 109.3
C56 C55 H55B 109.3
H55A C55 H55B 107.9
C40 C41 C42 119.4(5)
C40 C41 H41 120.3
C42 C41 H41 120.3
O3 C26 C27 110.7(3)
O3 C26 H26A 109.5
C27 C26 H26A 109.5
O3 C26 H26B 109.5
C27 C26 H26B 109.5
H26A C26 H26B 108.1
C25 C27 C29 111.2(4)
C25 C27 C26 107.7(4)
C29 C27 C26 111.2(4)
C25 C27 C28 108.7(5)
C29 C27 C28 110.1(4)
C26 C27 C28 107.9(4)
C35 C36 C37 119.8(4)
C35 C36 H36 120.1
C37 C36 H36 120.1
C3 C10 H10A 109.5
C3 C10 H10B 109.5
H10A C10 H10B 109.5
C3 C10 H10C 109.5
H10A C10 H10C 109.5
H10B C10 H10C 109.5
C38 C37 C36 119.4(5)
C38 C37 H37 120.3
C36 C37 H37 120.3
C40 C45 C44 120.3(5)
C40 C45 H45 119.8
C44 C45 H45 119.8
C32 C39 H39A 109.5
C32 C39 H39B 109.5
H39A C39 H39B 109.5
C32 C39 H39C 109.5
H39A C39 H39C 109.5
H39B C39 H39C 109.5
C8 C9 C4 120.2(6)
C8 C9 H9D 119.9
C4 C9 H9D 119.9
C11 C16 C15 120.5(4)
C11 C16 H16 119.8
C15 C16 H16 119.8
O2 C25 C27 112.6(4)
O2 C25 H25A 109.1
C27 C25 H25A 109.1
O2 C25 H25B 109.1
C27 C25 H25B 109.1
H25A C25 H25B 107.8
C52 C51 C50 120.2(5)
C52 C51 H51 119.9
C50 C51 H51 119.9
C27 C29 H29A 109.5
C27 C29 H29B 109.5
H29A C29 H29B 109.5
C27 C29 H29C 109.5
H29A C29 H29C 109.5
H29B C29 H29C 109.5
C51 C52 C53 120.0(5)
C51 C52 H52 120.0
C53 C52 H52 120.0
C21 C20 C19 120.1(5)
C21 C20 H20 119.9
C19 C20 H20 119.9
C43 C42 C41 120.9(5)
C43 C42 H42 119.6
C41 C42 H42 119.6
C56 C57 H57A 109.5
C56 C57 H57B 109.5
H57A C57 H57B 109.5
C56 C57 H57C 109.5
H57A C57 H57C 109.5
H57B C57 H57C 109.5
C49 C50 C51 119.9(5)
C49 C50 H50 120.0
C51 C50 H50 120.0
C42 C43 C44 119.0(5)
C42 C43 C46 120.4(6)
C44 C43 C46 120.6(7)
C8 C7 C6 120.7(5)
C8 C7 H7 119.7
C6 C7 H7 119.7
C7 C8 C9 120.9(6)
C7 C8 H8 119.6
C9 C8 H8 119.6
C7 C6 C5 118.2(6)
C7 C6 H6 120.9
C5 C6 H6 120.9
C19 C24 C23 120.2(5)
C19 C24 H24 119.9
C23 C24 H24 119.9
C16 C11 C12 118.8(5)
C16 C11 S1 119.3(3)
C12 C11 S1 121.9(5)
C56 C58 H58A 109.5
C56 C58 H58B 109.5
H58A C58 H58B 109.5
C56 C58 H58C 109.5
H58A C58 H58C 109.5
H58B C58 H58C 109.5
C14 C15 C16 121.3(6)
C14 C15 H15 119.3
C16 C15 H15 119.3
C43 C44 C45 120.3(6)
C43 C44 H44 119.8
C45 C44 H44 119.8
C15 C14 C13 118.6(6)
C15 C14 C17 120.8(7)
C13 C14 C17 120.6(6)
C11 C12 C13 119.3(6)
C11 C12 H12 120.3
C13 C12 H12 120.3
C27 C28 H28A 109.5
C27 C28 H28B 109.5
H28A C28 H28B 109.5
C27 C28 H28C 109.5
H28A C28 H28C 109.5
H28B C28 H28C 109.5
C14 C13 C12 121.4(5)
C14 C13 H13 119.3
C12 C13 H13 119.3
C22 C21 C20 119.5(5)
C22 C21 H21 120.2
C20 C21 H21 120.2
C21 C22 C23 121.0(5)
C21 C22 H22 119.5
C23 C22 H22 119.5
C43 C46 H46A 109.5
C43 C46 H46B 109.5
H46A C46 H46B 109.5
C43 C46 H46C 109.5
H46A C46 H46C 109.5
H46B C46 H46C 109.5
C22 C23 C24 119.6(5)
C22 C23 H23 120.2
C24 C23 H23 120.2
C14 C17 H17A 109.5
C14 C17 H17B 109.5
H17A C17 H17B 109.5
C14 C17 H17C 109.5
H17A C17 H17C 109.5
H17B C17 H17C 109.5
C32 O10 H10 109.5
C3 O6 H6A 109.5

loop_
_geom_bond_atom_site_label_1
_geom_bond_atom_site_label_2
_geom_bond_distance
P2 O7 1.459(2)
P2 O9 1.567(3)
P2 O8 1.570(3)
P2 C47 1.813(4)
S2 O11 1.424(3)
S2 O12 1.425(3)
S2 N2 1.678(3)
S2 C40 1.752(4)
P1 O1 1.455(3)
P1 O2 1.566(3)
P1 O3 1.567(3)
P1 C18 1.808(4)
S1 O5 1.421(5)
S1 O4 1.427(4)
S1 N1 1.671(4)
S1 C11 1.750(5)
O8 C54 1.449(4)
O3 C26 1.454(4)
O9 C55 1.460(4)
N2 C34 1.442(5)
N2 C30 1.452(5)
O2 C25 1.463(5)
N1 C1 1.440(5)
N1 C5 1.457(6)
C30 C47 1.331(5)
C30 C31 1.486(5)
C48 C53 1.375(6)
C48 C49 1.399(5)
C48 C47 1.492(5)
C33 C34 1.388(5)
C33 C38 1.391(6)
C33 C32 1.532(5)
C31 C32 1.536(6)
C31 H31A 0.9700
C31 H31B 0.9700
C32 O10 1.430(4)
C32 C39 1.515(5)
C34 C35 1.391(5)
C18 C1 1.343(5)
C18 C19 1.491(6)
C1 C2 1.494(5)
C2 C3 1.533(5)
C2 H2A 0.9700
C2 H2B 0.9700
C40 C45 1.370(7)
C40 C41 1.371(6)
C54 C56 1.505(6)
C54 H54A 0.9700
C54 H54B 0.9700
C53 C52 1.381(6)
C53 H53 0.9300
C4 C5 1.368(7)
C4 C9 1.399(6)
C4 C3 1.527(6)
C19 C24 1.384(6)
C19 C20 1.392(6)
C49 C50 1.370(6)
C49 H49 0.9300
C35 C36 1.367(7)
C35 H35 0.9300
C3 O6 1.433(5)
C3 C10 1.521(5)
C56 C57 1.510(6)
C56 C55 1.517(6)
C56 C58 1.542(5)
C5 C6 1.405(7)
C38 C37 1.369(6)
C38 H38 0.9300
C55 H55A 0.9700
C55 H55B 0.9700
C41 C42 1.394(7)
C41 H41 0.9300
C26 C27 1.523(6)
C26 H26A 0.9700
C26 H26B 0.9700
C27 C25 1.499(8)
C27 C29 1.508(7)
C27 C28 1.527(5)
C36 C37 1.381(7)
C36 H36 0.9300
C10 H10A 0.9600
C10 H10B 0.9600
C10 H10C 0.9600
C37 H37 0.9300
C45 C44 1.380(7)
C45 H45 0.9300
C39 H39A 0.9600
C39 H39B 0.9600
C39 H39C 0.9600
C9 C8 1.373(8)
C9 H9D 0.9300
C16 C11 1.368(6)
C16 C15 1.385(6)
C16 H16 0.9300
C25 H25A 0.9700
C25 H25B 0.9700
C51 C52 1.372(8)
C51 C50 1.378(8)
C51 H51 0.9300
C29 H29A 0.9600
C29 H29B 0.9600
C29 H29C 0.9600
C52 H52 0.9300
C20 C21 1.388(7)
C20 H20 0.9300
C42 C43 1.367(8)
C42 H42 0.9300
C57 H57A 0.9600
C57 H57B 0.9600
C57 H57C 0.9600
C50 H50 0.9300
C43 C44 1.378(8)
C43 C46 1.528(7)
C7 C8 1.354(9)
C7 C6 1.390(8)
C7 H7 0.9300
C8 H8 0.9300
C6 H6 0.9300
C24 C23 1.388(8)
C24 H24 0.9300
C11 C12 1.369(7)
C58 H58A 0.9600
C58 H58B 0.9600
C58 H58C 0.9600
C15 C14 1.348(8)
C15 H15 0.9300
C44 H44 0.9300
C14 C13 1.354(9)
C14 C17 1.506(8)
C12 C13 1.404(9)
C12 H12 0.9300
C28 H28A 0.9600
C28 H28B 0.9600
C28 H28C 0.9600
C13 H13 0.9300
C21 C22 1.373(8)
C21 H21 0.9300
C22 C23 1.376(8)
C22 H22 0.9300
C46 H46A 0.9600
C46 H46B 0.9600
C46 H46C 0.9600
C23 H23 0.9300
C17 H17A 0.9600
C17 H17B 0.9600
C17 H17C 0.9600
O10 H10 0.8200
O6 H6A 0.8200
